data_4109369
loop_
_publ_author_name
'Oleg V. Ozerov'
'Lori A. Watson'
'Maren Pink'
'Kenneth G. Caulton'

_publ_section_title
;
 Operationally Unsaturated Pincer/Rhenium Complexes Form Metal Carbenes
 from Cycloalkenes and Metal Carbynes from Alkanes
;
_journal_name_full 'Journal of the American Chemical Society'
_journal_page_first 6003
_journal_page_last 6016
_journal_paper_doi 10.1021/ja062327r
_journal_volume 129
_journal_year 2007
_chemical_formula_moiety 'C35 H68 N P2 Re Si2'
_chemical_formula_sum 'C35 H68 N P2 Re Si2'
_chemical_formula_weight 807.22
_chemical_name_systematic
; 
 ? 
;
_space_group_IT_number 2
_symmetry_cell_setting triclinic
_symmetry_space_group_name_Hall '-P 1'
_symmetry_space_group_name_H-M 'P -1'
_atom_sites_solution_hydrogens mixed
_atom_sites_solution_primary Patterson
_atom_sites_solution_secondary difmap
_audit_creation_method SHELXL-97
_cell_angle_alpha 78.7320(10)
_cell_angle_beta 85.9210(10)
_cell_angle_gamma 68.2730(10)
_cell_formula_units_Z 2
_cell_length_a 10.6899(2)
_cell_length_b 11.6630(3)
_cell_length_c 16.4431(4)
_cell_measurement_reflns_used 8500
_cell_measurement_temperature 115(2)
_cell_measurement_theta_max 35.01
_cell_measurement_theta_min 2.39
_cell_volume 1867.71(8)
_computing_cell_refinement 'SAINT (Bruker, current version)'
_computing_data_collection 'SMART (Bruker, current version)'
_computing_data_reduction 'SAINT (Bruker, current version)'
_computing_molecular_graphics 'SHELXTL (Bruker), XTEL (Local Library)'
_computing_publication_material 'SHELXTL (Bruker)'
_computing_structure_refinement 'SHELXL-97 (Sheldrick, 1997)'
_computing_structure_solution 'SHELXS-97 (Sheldrick, 1990)'
_diffrn_ambient_temperature 115(2)
_diffrn_detector 'CCD area detector'
_diffrn_detector_area_resol_mean 44.52
_diffrn_detector_type 'Bruker SMART 6000'
_diffrn_measured_fraction_theta_full 0.999
_diffrn_measured_fraction_theta_max 0.999
_diffrn_measurement_details '0.30 degree frames measured for 9 seconds each'
_diffrn_measurement_device 'three-circle goniometer with fixed chi'
_diffrn_measurement_device_type 'Bruker Platform goniometer'
_diffrn_measurement_method \w-scans
_diffrn_radiation_monochromator graphite
_diffrn_radiation_source 'fine-focus sealed tube'
_diffrn_radiation_type MoK\a
_diffrn_radiation_wavelength 0.71073
_diffrn_reflns_av_R_equivalents 0.0338
_diffrn_reflns_av_sigmaI/netI 0.0318
_diffrn_reflns_limit_h_max 17
_diffrn_reflns_limit_h_min -17
_diffrn_reflns_limit_k_max 18
_diffrn_reflns_limit_k_min -18
_diffrn_reflns_limit_l_max 26
_diffrn_reflns_limit_l_min -26
_diffrn_reflns_number 59171
_diffrn_reflns_theta_full 35.01
_diffrn_reflns_theta_max 35.01
_diffrn_reflns_theta_min 2.24
_diffrn_standards_decay_% 0.0
_diffrn_standards_interval_time 463
_diffrn_standards_number 8501
_exptl_absorpt_coefficient_mu 3.427
_exptl_absorpt_correction_T_max 0.6274
_exptl_absorpt_correction_T_min 0.6274
_exptl_absorpt_correction_type multi-scan
_exptl_absorpt_process_details 'SADABS, R. Blessing (1995)'
_exptl_crystal_colour colorless
_exptl_crystal_density_diffrn 1.435
_exptl_crystal_description 'isometric cut block'
_exptl_crystal_F_000 836
_exptl_crystal_size_max 0.15
_exptl_crystal_size_mid 0.15
_exptl_crystal_size_min 0.15
_refine_diff_density_max 1.781
_refine_diff_density_min -1.040
_refine_diff_density_rms 0.102
_refine_ls_extinction_method none
_refine_ls_goodness_of_fit_ref 1.025
_refine_ls_hydrogen_treatment mixed
_refine_ls_matrix_type full
_refine_ls_number_parameters 448
_refine_ls_number_reflns 16444
_refine_ls_number_restraints 0
_refine_ls_restrained_S_all 1.025
_refine_ls_R_factor_all 0.0263
_refine_ls_R_factor_gt 0.0216
_refine_ls_shift/su_max 0.009
_refine_ls_shift/su_mean 0.000
_refine_ls_structure_factor_coef Fsqd
_refine_ls_weighting_details 'calc w=1/[\s^2^(Fo^2^)+(0.0213P)^2^+0.8786P] where P=(Fo^2^+2Fc^2^)/3'
_refine_ls_weighting_scheme calc
_refine_ls_wR_factor_gt 0.0498
_refine_ls_wR_factor_ref 0.0521
_reflns_number_gt 14980
_reflns_number_total 16444
_reflns_threshold_expression >2sigma(I)
_cod_data_source_file ja062327rrom20060411_023902.cif
_cod_data_source_block 01131
_cod_depositor_comments
;
The following automatic conversions were performed:

'_exptl_absorpt_correction_type' value 'multi-scans' was replaced
with the value 'multi-scan' as specified in the replacement file
'src/cod-tools/trunk/data/replacement-values/replacement_values.lst'.

Automatic conversion script
Id: cif_fix_values 5376 2017-05-30 11:51:03Z andrius 
;
_cod_original_cell_volume 1867.71(7)
_cod_database_code 4109369

loop_
_symmetry_equiv_pos_as_xyz
'x, y, z'
'-x, -y, -z'

loop_
_atom_site_label
_atom_site_type_symbol
_atom_site_fract_x
_atom_site_fract_y
_atom_site_fract_z
_atom_site_U_iso_or_equiv
_atom_site_adp_type
_atom_site_occupancy
_atom_site_symmetry_multiplicity
_atom_site_calc_flag
_atom_site_refinement_flags
Re1 Re 0.696352(5) 0.783941(5) 0.751357(3) 0.01215(2) Uani 1 1 d .
H1R H 0.643(2) 0.886(2) 0.8051(15) 0.025(6) Uiso 1 1 d .
H2R H 0.810(2) 0.800(2) 0.8005(15) 0.027(6) Uiso 1 1 d .
P1 P 0.75758(4) 0.94369(4) 0.65924(2) 0.01372(6) Uani 1 1 d .
P2 P 0.77365(4) 0.63439(3) 0.87681(2) 0.01252(6) Uani 1 1 d .
Si1 Si 0.89985(4) 0.71440(4) 0.58892(3) 0.01596(8) Uani 1 1 d .
Si2 Si 1.00940(4) 0.55836(4) 0.75384(3) 0.01400(7) Uani 1 1 d .
N1 N 0.88619(13) 0.67639(12) 0.69385(8) 0.0145(2) Uani 1 1 d .
C1 C 0.8279(2) 0.63308(18) 0.52762(12) 0.0256(3) Uani 1 1 d .
H1A H 0.8786 0.5424 0.5400 0.053(9) Uiso 1 1 calc R
H1B H 0.8345 0.6643 0.4683 0.044(8) Uiso 1 1 calc R
H1C H 0.7332 0.6501 0.5427 0.030(6) Uiso 1 1 calc R
C2 C 1.07787(17) 0.67963(16) 0.55012(11) 0.0221(3) Uani 1 1 d .
H2A H 1.1298 0.5896 0.5658 0.035(7) Uiso 1 1 calc R
H2B H 1.1192 0.7271 0.5748 0.025(6) Uiso 1 1 calc R
H2C H 1.0771 0.7042 0.4896 0.033(7) Uiso 1 1 calc R
C3 C 0.80638(16) 0.89086(15) 0.56075(10) 0.0170(3) Uani 1 1 d .
H3A H 0.8656 0.9321 0.5294 0.033(7) Uiso 1 1 calc R
H3B H 0.7260 0.9101 0.5266 0.023(6) Uiso 1 1 calc R
C4 C 0.62795(16) 1.10232(15) 0.63083(10) 0.0195(3) Uani 1 1 d .
H4A H 0.5577 1.0908 0.5997 0.026(6) Uiso 1 1 calc R
C5 C 0.55350(18) 1.16192(15) 0.70434(11) 0.0220(3) Uani 1 1 d .
H5A H 0.6150 1.1849 0.7346 0.023(6) Uiso 1 1 calc R
H5B H 0.5236 1.1008 0.7432 0.027(6) Uiso 1 1 calc R
C6 C 0.4307(2) 1.27978(19) 0.67257(14) 0.0321(4) Uani 1 1 d .
H6A H 0.3669 1.2555 0.6454 0.056(9) Uiso 1 1 calc R
H6B H 0.3839 1.3186 0.7201 0.045(8) Uiso 1 1 calc R
C7 C 0.4719(2) 1.37373(18) 0.61181(15) 0.0384(5) Uani 1 1 d .
H7A H 0.5262 1.4060 0.6409 0.033(7) Uiso 1 1 calc R
H7B H 0.3903 1.4455 0.5896 0.047(8) Uiso 1 1 calc R
C8 C 0.5537(2) 1.31666(18) 0.54002(13) 0.0331(4) Uani 1 1 d .
H8A H 0.5864 1.3789 0.5047 0.055(9) Uiso 1 1 calc R
H8B H 0.4950 1.2966 0.5056 0.039(7) Uiso 1 1 calc R
C9 C 0.67522(19) 1.19624(16) 0.57109(12) 0.0255(3) Uani 1 1 d .
H9A H 0.7217 1.1581 0.5233 0.030(6) Uiso 1 1 calc R
H9B H 0.7399 1.2176 0.5997 0.024(6) Uiso 1 1 calc R
C10 C 0.91356(15) 0.95310(14) 0.69574(10) 0.0156(2) Uani 1 1 d .
H10A H 0.9686 0.8651 0.7219 0.025(6) Uiso 1 1 calc R
C11 C 0.88637(18) 1.02900(16) 0.76584(11) 0.0208(3) Uani 1 1 d .
H11A H 0.8403 1.1193 0.7430 0.030(6) Uiso 1 1 calc R
H11B H 0.8264 1.0024 0.8076 0.025(6) Uiso 1 1 calc R
C12 C 1.0183(2) 1.0091(2) 0.80722(13) 0.0305(4) Uani 1 1 d .
H12A H 1.0605 0.9200 0.8340 0.037(7) Uiso 1 1 calc R
H12B H 0.9993 1.0611 0.8508 0.029(6) Uiso 1 1 calc R
C13 C 1.1155(2) 1.0446(2) 0.74360(14) 0.0308(4) Uani 1 1 d .
H13A H 1.0780 1.1360 0.7220 0.041(8) Uiso 1 1 calc R
H13B H 1.2024 1.0249 0.7710 0.042(8) Uiso 1 1 calc R
C14 C 1.13955(17) 0.97433(17) 0.67186(12) 0.0242(3) Uani 1 1 d .
H14A H 1.1874 0.8836 0.6924 0.025(6) Uiso 1 1 calc R
H14B H 1.1976 1.0038 0.6301 0.032(7) Uiso 1 1 calc R
C15 C 1.00686(16) 0.99414(16) 0.63081(11) 0.0197(3) Uani 1 1 d .
H15A H 1.0254 0.9444 0.5860 0.023(6) Uiso 1 1 calc R
H15B H 0.9622 1.0838 0.6060 0.024(6) Uiso 1 1 calc R
C16 C 1.04789(19) 0.40211(15) 0.72273(11) 0.0224(3) Uani 1 1 d .
H16A H 1.0921 0.4018 0.6684 0.037(7) Uiso 1 1 calc R
H16B H 0.9639 0.3875 0.7195 0.039(7) Uiso 1 1 calc R
H16C H 1.1077 0.3355 0.7640 0.042(8) Uiso 1 1 calc R
C17 C 1.17524(16) 0.58034(17) 0.75421(12) 0.0218(3) Uani 1 1 d .
H17A H 1.2167 0.5758 0.6992 0.057(9) Uiso 1 1 calc R
H17B H 1.2352 0.5141 0.7956 0.038(7) Uiso 1 1 calc R
H17C H 1.1601 0.6625 0.7680 0.046(8) Uiso 1 1 calc R
C18 C 0.95486(14) 0.55382(14) 0.86577(10) 0.0153(2) Uani 1 1 d .
H18A H 0.9804 0.4652 0.8941 0.025(6) Uiso 1 1 calc R
H18B H 1.0032 0.5935 0.8934 0.034(7) Uiso 1 1 calc R
C19 C 0.75939(15) 0.70407(13) 0.97119(9) 0.0145(2) Uani 1 1 d .
H19A H 0.8107 0.6343 1.0161 0.013(5) Uiso 1 1 calc R
C20 C 0.61335(16) 0.75500(15) 1.00104(10) 0.0181(3) Uani 1 1 d .
H20A H 0.5592 0.8256 0.9586 0.024(6) Uiso 1 1 calc R
H20B H 0.5752 0.6882 1.0080 0.018(5) Uiso 1 1 calc R
C21 C 0.60422(19) 0.80016(17) 1.08324(11) 0.0236(3) Uani 1 1 d .
H21A H 0.5083 0.8378 1.0986 0.034(7) Uiso 1 1 calc R
H21B H 0.6486 0.7273 1.1272 0.029(6) Uiso 1 1 calc R
C22 C 0.67062(19) 0.89674(17) 1.07841(12) 0.0238(3) Uani 1 1 d .
H22A H 0.6179 0.9749 1.0408 0.022(6) Uiso 1 1 calc R
H22B H 0.6706 0.9171 1.1341 0.038(7) Uiso 1 1 calc R
C23 C 0.81492(18) 0.84773(16) 1.04688(11) 0.0209(3) Uani 1 1 d .
H23A H 0.8705 0.7757 1.0879 0.021(5) Uiso 1 1 calc R
H23B H 0.8531 0.9145 1.0405 0.035(7) Uiso 1 1 calc R
C24 C 0.81976(16) 0.80644(15) 0.96348(10) 0.0179(3) Uani 1 1 d .
H24A H 0.9143 0.7739 0.9445 0.021(6) Uiso 1 1 calc R
H24B H 0.7686 0.8796 0.9216 0.025(6) Uiso 1 1 calc R
C25 C 0.71681(15) 0.50033(13) 0.91751(9) 0.0147(2) Uani 1 1 d .
H25A H 0.6163 0.5362 0.9206 0.020(5) Uiso 1 1 calc R
C26 C 0.76833(17) 0.42709(15) 1.00462(10) 0.0186(3) Uani 1 1 d .
H26A H 0.8680 0.3904 1.0041 0.022(6) Uiso 1 1 calc R
H26B H 0.7407 0.4855 1.0446 0.028(6) Uiso 1 1 calc R
C27 C 0.71272(18) 0.32199(16) 1.03286(11) 0.0220(3) Uani 1 1 d .
H27A H 0.7524 0.2735 1.0873 0.025(6) Uiso 1 1 calc R
H27B H 0.6140 0.3596 1.0400 0.021(6) Uiso 1 1 calc R
C28 C 0.7436(2) 0.23335(16) 0.97101(12) 0.0252(3) Uani 1 1 d .
H28A H 0.8419 0.1865 0.9696 0.031(6) Uiso 1 1 calc R
H28B H 0.6991 0.1718 0.9890 0.036(7) Uiso 1 1 calc R
C29 C 0.69460(19) 0.30571(16) 0.88461(12) 0.0236(3) Uani 1 1 d .
H29A H 0.5951 0.3443 0.8846 0.023(6) Uiso 1 1 calc R
H29B H 0.7214 0.2470 0.8449 0.032(7) Uiso 1 1 calc R
C30 C 0.75335(17) 0.40838(15) 0.85667(11) 0.0187(3) Uani 1 1 d .
H30A H 0.7182 0.4549 0.8009 0.023(6) Uiso 1 1 calc R
H30B H 0.8525 0.3693 0.8528 0.028(6) Uiso 1 1 calc R
C31 C 0.48554(16) 0.68098(16) 0.76564(11) 0.0210(3) Uani 1 1 d .
H31A H 0.3992 0.6858 0.7442 0.026(6) Uiso 1 1 calc R
H31B H 0.5159 0.6120 0.8141 0.023(6) Uiso 1 1 calc R
C32 C 0.59267(16) 0.67315(16) 0.69893(10) 0.0192(3) Uani 1 1 d .
H32A H 0.6434 0.5947 0.6767 0.022(6) Uiso 1 1 calc R
C33 C 0.56323(16) 0.79617(16) 0.65062(10) 0.0195(3) Uani 1 1 d .
H33A H 0.5777 0.8179 0.5897 0.028(6) Uiso 1 1 calc R
C34 C 0.49198(15) 0.88205(16) 0.70503(10) 0.0189(3) Uani 1 1 d .
H34A H 0.4454 0.9750 0.6889 0.020(5) Uiso 1 1 calc R
C35 C 0.48047(15) 0.80561(16) 0.78314(11) 0.0190(3) Uani 1 1 d .
H35A H 0.4327 0.8416 0.8321 0.013(5) Uiso 1 1 calc R

loop_
_atom_site_aniso_label
_atom_site_aniso_U_11
_atom_site_aniso_U_22
_atom_site_aniso_U_33
_atom_site_aniso_U_23
_atom_site_aniso_U_13
_atom_site_aniso_U_12
Re1 0.01046(2) 0.01402(2) 0.01154(3) -0.00312(2) 0.00063(2) -0.00368(2)
P1 0.01331(15) 0.01403(15) 0.01202(16) -0.00213(12) 0.00072(12) -0.00316(12)
P2 0.01211(14) 0.01276(14) 0.01256(16) -0.00328(12) 0.00070(12) -0.00402(12)
Si1 0.01598(18) 0.01824(18) 0.01371(18) -0.00625(15) 0.00263(14) -0.00508(15)
Si2 0.01212(16) 0.01330(16) 0.01618(19) -0.00475(14) 0.00207(14) -0.00351(13)
N1 0.0126(5) 0.0164(5) 0.0140(6) -0.0048(4) 0.0019(4) -0.0040(4)
C1 0.0281(8) 0.0312(9) 0.0207(8) -0.0141(7) 0.0005(6) -0.0097(7)
C2 0.0196(7) 0.0232(7) 0.0220(8) -0.0061(6) 0.0073(6) -0.0062(6)
C3 0.0168(6) 0.0205(6) 0.0128(6) -0.0041(5) 0.0015(5) -0.0057(5)
C4 0.0179(7) 0.0181(6) 0.0174(7) -0.0014(5) 0.0016(5) -0.0021(5)
C5 0.0222(7) 0.0175(6) 0.0179(7) -0.0015(5) 0.0024(6) 0.0011(5)
C6 0.0256(9) 0.0265(8) 0.0301(10) -0.0003(7) 0.0047(7) 0.0033(7)
C7 0.0404(11) 0.0179(8) 0.0396(12) 0.0032(8) 0.0048(9) 0.0040(7)
C8 0.0335(10) 0.0231(8) 0.0280(10) 0.0084(7) 0.0037(8) -0.0006(7)
C9 0.0230(8) 0.0200(7) 0.0276(9) 0.0014(6) 0.0027(7) -0.0043(6)
C10 0.0163(6) 0.0150(6) 0.0152(6) -0.0027(5) 0.0000(5) -0.0053(5)
C11 0.0236(7) 0.0200(7) 0.0204(7) -0.0075(6) 0.0003(6) -0.0080(6)
C12 0.0304(9) 0.0362(10) 0.0288(10) -0.0138(8) -0.0051(7) -0.0118(8)
C13 0.0237(8) 0.0313(9) 0.0427(12) -0.0137(8) -0.0041(8) -0.0119(7)
C14 0.0179(7) 0.0241(8) 0.0308(9) -0.0040(7) -0.0013(6) -0.0082(6)
C15 0.0180(7) 0.0213(7) 0.0198(7) -0.0017(6) 0.0010(5) -0.0083(5)
C16 0.0271(8) 0.0166(6) 0.0225(8) -0.0081(6) 0.0056(6) -0.0056(6)
C17 0.0135(6) 0.0256(7) 0.0249(8) -0.0019(6) 0.0003(6) -0.0067(6)
C18 0.0123(6) 0.0162(6) 0.0165(6) -0.0042(5) -0.0003(5) -0.0034(5)
C19 0.0164(6) 0.0138(5) 0.0132(6) -0.0034(5) -0.0001(5) -0.0048(5)
C20 0.0182(6) 0.0197(6) 0.0177(7) -0.0083(5) 0.0037(5) -0.0067(5)
C21 0.0282(8) 0.0263(8) 0.0191(8) -0.0106(6) 0.0066(6) -0.0109(7)
C22 0.0283(8) 0.0232(7) 0.0223(8) -0.0123(6) 0.0015(6) -0.0083(6)
C23 0.0243(7) 0.0198(7) 0.0207(7) -0.0071(6) -0.0042(6) -0.0081(6)
C24 0.0196(7) 0.0170(6) 0.0186(7) -0.0049(5) -0.0003(5) -0.0077(5)
C25 0.0158(6) 0.0139(6) 0.0151(6) -0.0042(5) 0.0015(5) -0.0059(5)
C26 0.0213(7) 0.0168(6) 0.0175(7) -0.0019(5) 0.0002(5) -0.0074(5)
C27 0.0254(8) 0.0190(7) 0.0216(8) -0.0010(6) 0.0024(6) -0.0098(6)
C28 0.0296(9) 0.0164(7) 0.0308(9) -0.0049(6) 0.0058(7) -0.0104(6)
C29 0.0268(8) 0.0211(7) 0.0286(9) -0.0110(6) 0.0063(7) -0.0131(6)
C30 0.0203(7) 0.0185(6) 0.0199(7) -0.0079(5) 0.0047(5) -0.0087(5)
C31 0.0166(6) 0.0264(8) 0.0222(8) -0.0026(6) -0.0013(6) -0.0113(6)
C32 0.0180(7) 0.0256(7) 0.0178(7) -0.0060(6) -0.0011(5) -0.0110(6)
C33 0.0163(6) 0.0268(7) 0.0166(7) -0.0026(6) -0.0026(5) -0.0092(6)
C34 0.0109(6) 0.0234(7) 0.0199(7) -0.0025(6) -0.0010(5) -0.0040(5)
C35 0.0121(6) 0.0240(7) 0.0195(7) -0.0032(6) 0.0017(5) -0.0057(5)

loop_
_atom_type_symbol
_atom_type_description
_atom_type_scat_dispersion_real
_atom_type_scat_dispersion_imag
_atom_type_scat_source
C C 0.0033 0.0016 'International Tables Vol C Tables 4.2.6.8 and 6.1.1.4'
H H 0.0000 0.0000 'International Tables Vol C Tables 4.2.6.8 and 6.1.1.4'
N N 0.0061 0.0033 'International Tables Vol C Tables 4.2.6.8 and 6.1.1.4'
Si Si 0.0817 0.0704 'International Tables Vol C Tables 4.2.6.8 and 6.1.1.4'
P P 0.1023 0.0942 'International Tables Vol C Tables 4.2.6.8 and 6.1.1.4'
Re Re -1.0185 7.2310 'International Tables Vol C Tables 4.2.6.8 and 6.1.1.4'

loop_
_geom_angle_atom_site_label_1
_geom_angle_atom_site_label_2
_geom_angle_atom_site_label_3
_geom_angle
C34 Re1 C33 38.37(6)
C34 Re1 N1 132.82(6)
C33 Re1 N1 95.82(6)
C34 Re1 C35 37.84(6)
C33 Re1 C35 61.92(6)
N1 Re1 C35 146.65(6)
C34 Re1 C32 61.61(6)
C33 Re1 C32 36.94(6)
N1 Re1 C32 88.52(5)
C35 Re1 C32 58.57(6)
C34 Re1 P2 128.75(5)
C33 Re1 P2 132.27(5)
N1 Re1 P2 86.99(4)
C35 Re1 P2 90.91(4)
C32 Re1 P2 95.84(4)
C34 Re1 P1 87.71(5)
C33 Re1 P1 86.49(5)
N1 Re1 P1 76.12(4)
C35 Re1 P1 122.93(4)
C32 Re1 P1 119.75(4)
P2 Re1 P1 139.511(13)
C34 Re1 H1R 78.8(9)
C33 Re1 H1R 116.6(9)
N1 Re1 H1R 139.9(9)
C35 Re1 H1R 73.1(9)
C32 Re1 H1R 131.5(9)
P2 Re1 H1R 87.6(9)
P1 Re1 H1R 82.8(9)
C34 Re1 H2R 142.4(9)
C33 Re1 H2R 161.8(9)
N1 Re1 H2R 76.0(9)
C35 Re1 H2R 132.1(9)
C32 Re1 H2R 155.1(9)
P2 Re1 H2R 64.4(9)
P1 Re1 H2R 75.8(9)
H1R Re1 H2R 65.9(12)
C3 P1 C4 104.12(7)
C3 P1 C10 103.79(7)
C4 P1 C10 110.61(7)
C3 P1 Re1 107.44(5)
C4 P1 Re1 118.73(6)
C10 P1 Re1 110.81(5)
C18 P2 C19 103.67(7)
C18 P2 C25 101.93(7)
C19 P2 C25 101.21(7)
C18 P2 Re1 107.04(5)
C19 P2 Re1 114.82(5)
C25 P2 Re1 125.61(5)
N1 Si1 C1 114.82(8)
N1 Si1 C2 114.47(8)
C1 Si1 C2 104.58(8)
N1 Si1 C3 106.05(7)
C1 Si1 C3 109.18(8)
C2 Si1 C3 107.50(7)
N1 Si2 C16 112.25(8)
N1 Si2 C17 115.47(7)
C16 Si2 C17 106.24(8)
N1 Si2 C18 108.42(6)
C16 Si2 C18 111.06(7)
C17 Si2 C18 103.04(8)
Si1 N1 Si2 122.87(8)
Si1 N1 Re1 117.12(7)
Si2 N1 Re1 119.99(7)
Si1 C1 H1A 109.5
Si1 C1 H1B 109.5
H1A C1 H1B 109.5
Si1 C1 H1C 109.5
H1A C1 H1C 109.5
H1B C1 H1C 109.5
Si1 C2 H2A 109.5
Si1 C2 H2B 109.5
H2A C2 H2B 109.5
Si1 C2 H2C 109.5
H2A C2 H2C 109.5
H2B C2 H2C 109.5
P1 C3 Si1 105.27(8)
P1 C3 H3A 110.7
Si1 C3 H3A 110.7
P1 C3 H3B 110.7
Si1 C3 H3B 110.7
H3A C3 H3B 108.8
C9 C4 C5 109.82(14)
C9 C4 P1 114.99(12)
C5 C4 P1 115.08(11)
C9 C4 H4A 105.3
C5 C4 H4A 105.3
P1 C4 H4A 105.3
C4 C5 C6 109.70(15)
C4 C5 H5A 109.7
C6 C5 H5A 109.7
C4 C5 H5B 109.7
C6 C5 H5B 109.7
H5A C5 H5B 108.2
C7 C6 C5 111.25(17)
C7 C6 H6A 109.4
C5 C6 H6A 109.4
C7 C6 H6B 109.4
C5 C6 H6B 109.4
H6A C6 H6B 108.0
C6 C7 C8 112.00(18)
C6 C7 H7A 109.2
C8 C7 H7A 109.2
C6 C7 H7B 109.2
C8 C7 H7B 109.2
H7A C7 H7B 107.9
C7 C8 C9 111.75(17)
C7 C8 H8A 109.3
C9 C8 H8A 109.3
C7 C8 H8B 109.3
C9 C8 H8B 109.3
H8A C8 H8B 107.9
C4 C9 C8 110.15(15)
C4 C9 H9A 109.6
C8 C9 H9A 109.6
C4 C9 H9B 109.6
C8 C9 H9B 109.6
H9A C9 H9B 108.1
C11 C10 C15 109.66(13)
C11 C10 P1 112.49(11)
C15 C10 P1 118.39(11)
C11 C10 H10A 105.0
C15 C10 H10A 105.0
P1 C10 H10A 105.0
C12 C11 C10 110.53(14)
C12 C11 H11A 109.5
C10 C11 H11A 109.5
C12 C11 H11B 109.5
C10 C11 H11B 109.5
H11A C11 H11B 108.1
C11 C12 C13 110.85(17)
C11 C12 H12A 109.5
C13 C12 H12A 109.5
C11 C12 H12B 109.5
C13 C12 H12B 109.5
H12A C12 H12B 108.1
C14 C13 C12 111.50(15)
C14 C13 H13A 109.3
C12 C13 H13A 109.3
C14 C13 H13B 109.3
C12 C13 H13B 109.3
H13A C13 H13B 108.0
C13 C14 C15 111.56(15)
C13 C14 H14A 109.3
C15 C14 H14A 109.3
C13 C14 H14B 109.3
C15 C14 H14B 109.3
H14A C14 H14B 108.0
C14 C15 C10 109.84(14)
C14 C15 H15A 109.7
C10 C15 H15A 109.7
C14 C15 H15B 109.7
C10 C15 H15B 109.7
H15A C15 H15B 108.2
Si2 C16 H16A 109.5
Si2 C16 H16B 109.5
H16A C16 H16B 109.5
Si2 C16 H16C 109.5
H16A C16 H16C 109.5
H16B C16 H16C 109.5
Si2 C17 H17A 109.5
Si2 C17 H17B 109.5
H17A C17 H17B 109.5
Si2 C17 H17C 109.5
H17A C17 H17C 109.5
H17B C17 H17C 109.5
P2 C18 Si2 112.58(8)
P2 C18 H18A 109.1
Si2 C18 H18A 109.1
P2 C18 H18B 109.1
Si2 C18 H18B 109.1
H18A C18 H18B 107.8
C20 C19 C24 109.15(12)
C20 C19 P2 111.82(10)
C24 C19 P2 115.21(11)
C20 C19 H19A 106.7
C24 C19 H19A 106.7
P2 C19 H19A 106.7
C21 C20 C19 111.45(14)
C21 C20 H20A 109.3
C19 C20 H20A 109.3
C21 C20 H20B 109.3
C19 C20 H20B 109.3
H20A C20 H20B 108.0
C22 C21 C20 111.97(14)
C22 C21 H21A 109.2
C20 C21 H21A 109.2
C22 C21 H21B 109.2
C20 C21 H21B 109.2
H21A C21 H21B 107.9
C23 C22 C21 111.31(14)
C23 C22 H22A 109.4
C21 C22 H22A 109.4
C23 C22 H22B 109.4
C21 C22 H22B 109.4
H22A C22 H22B 108.0
C22 C23 C24 110.81(14)
C22 C23 H23A 109.5
C24 C23 H23A 109.5
C22 C23 H23B 109.5
C24 C23 H23B 109.5
H23A C23 H23B 108.1
C23 C24 C19 110.70(13)
C23 C24 H24A 109.5
C19 C24 H24A 109.5
C23 C24 H24B 109.5
C19 C24 H24B 109.5
H24A C24 H24B 108.1
C30 C25 C26 109.18(12)
C30 C25 P2 110.64(10)
C26 C25 P2 115.68(10)
C30 C25 H25A 107.0
C26 C25 H25A 107.0
P2 C25 H25A 107.0
C27 C26 C25 111.37(13)
C27 C26 H26A 109.4
C25 C26 H26A 109.4
C27 C26 H26B 109.4
C25 C26 H26B 109.4
H26A C26 H26B 108.0
C28 C27 C26 112.13(14)
C28 C27 H27A 109.2
C26 C27 H27A 109.2
C28 C27 H27B 109.2
C26 C27 H27B 109.2
H27A C27 H27B 107.9
C29 C28 C27 110.89(14)
C29 C28 H28A 109.5
C27 C28 H28A 109.5
C29 C28 H28B 109.5
C27 C28 H28B 109.5
H28A C28 H28B 108.0
C28 C29 C30 111.25(15)
C28 C29 H29A 109.4
C30 C29 H29A 109.4
C28 C29 H29B 109.4
C30 C29 H29B 109.4
H29A C29 H29B 108.0
C29 C30 C25 111.24(13)
C29 C30 H30A 109.4
C25 C30 H30A 109.4
C29 C30 H30B 109.4
C25 C30 H30B 109.4
H30A C30 H30B 108.0
C35 C31 C32 94.52(13)
C35 C31 H31A 112.8
C32 C31 H31A 112.8
C35 C31 H31B 112.8
C32 C31 H31B 112.8
H31A C31 H31B 110.3
C33 C32 C31 107.85(14)
C33 C32 Re1 68.23(9)
C31 C32 Re1 96.71(10)
C33 C32 H32A 123.1
C31 C32 H32A 123.1
Re1 C32 H32A 123.1
C32 C33 C34 105.88(15)
C32 C33 Re1 74.83(9)
C34 C33 Re1 69.32(9)
C32 C33 H33A 126.8
C34 C33 H33A 126.8
Re1 C33 H33A 126.8
C35 C34 C33 106.08(14)
C35 C34 Re1 74.51(9)
C33 C34 Re1 72.31(9)
C35 C34 H34A 126.5
C33 C34 H34A 126.5
Re1 C34 H34A 126.5
C34 C35 C31 107.62(15)
C34 C35 Re1 67.65(8)
C31 C35 Re1 98.22(10)
C34 C35 H35A 123.0
C31 C35 H35A 123.0
Re1 C35 H35A 123.0

loop_
_geom_bond_atom_site_label_1
_geom_bond_atom_site_label_2
_geom_bond_distance
Re1 C34 2.1697(15)
Re1 C33 2.2095(16)
Re1 N1 2.2117(12)
Re1 C35 2.2608(15)
Re1 C32 2.2963(16)
Re1 P2 2.3979(4)
Re1 P1 2.4193(4)
Re1 H1R 1.53(2)
Re1 H2R 1.59(2)
P1 C3 1.8184(16)
P1 C4 1.8487(16)
P1 C10 1.8591(16)
P2 C18 1.8268(15)
P2 C19 1.8600(15)
P2 C25 1.8703(15)
Si1 N1 1.7052(14)
Si1 C1 1.8789(18)
Si1 C2 1.8841(17)
Si1 C3 1.9025(16)
Si2 N1 1.7073(14)
Si2 C16 1.8792(17)
Si2 C17 1.8834(17)
Si2 C18 1.8873(16)
C1 H1A 0.9800
C1 H1B 0.9800
C1 H1C 0.9800
C2 H2A 0.9800
C2 H2B 0.9800
C2 H2C 0.9800
C3 H3A 0.9900
C3 H3B 0.9900
C4 C9 1.529(2)
C4 C5 1.536(2)
C4 H4A 1.0000
C5 C6 1.538(2)
C5 H5A 0.9900
C5 H5B 0.9900
C6 C7 1.503(3)
C6 H6A 0.9900
C6 H6B 0.9900
C7 C8 1.527(3)
C7 H7A 0.9900
C7 H7B 0.9900
C8 C9 1.544(3)
C8 H8A 0.9900
C8 H8B 0.9900
C9 H9A 0.9900
C9 H9B 0.9900
C10 C11 1.535(2)
C10 C15 1.538(2)
C10 H10A 1.0000
C11 C12 1.529(3)
C11 H11A 0.9900
C11 H11B 0.9900
C12 C13 1.530(3)
C12 H12A 0.9900
C12 H12B 0.9900
C13 C14 1.519(3)
C13 H13A 0.9900
C13 H13B 0.9900
C14 C15 1.534(2)
C14 H14A 0.9900
C14 H14B 0.9900
C15 H15A 0.9900
C15 H15B 0.9900
C16 H16A 0.9800
C16 H16B 0.9800
C16 H16C 0.9800
C17 H17A 0.9800
C17 H17B 0.9800
C17 H17C 0.9800
C18 H18A 0.9900
C18 H18B 0.9900
C19 C20 1.533(2)
C19 C24 1.536(2)
C19 H19A 1.0000
C20 C21 1.528(2)
C20 H20A 0.9900
C20 H20B 0.9900
C21 C22 1.526(3)
C21 H21A 0.9900
C21 H21B 0.9900
C22 C23 1.524(3)
C22 H22A 0.9900
C22 H22B 0.9900
C23 C24 1.531(2)
C23 H23A 0.9900
C23 H23B 0.9900
C24 H24A 0.9900
C24 H24B 0.9900
C25 C30 1.535(2)
C25 C26 1.540(2)
C25 H25A 1.0000
C26 C27 1.533(2)
C26 H26A 0.9900
C26 H26B 0.9900
C27 C28 1.524(3)
C27 H27A 0.9900
C27 H27B 0.9900
C28 C29 1.522(3)
C28 H28A 0.9900
C28 H28B 0.9900
C29 C30 1.530(2)
C29 H29A 0.9900
C29 H29B 0.9900
C30 H30A 0.9900
C30 H30B 0.9900
C31 C35 1.517(2)
C31 C32 1.519(2)
C31 H31A 0.9900
C31 H31B 0.9900
C32 C33 1.430(2)
C32 H32A 1.0000
C33 C34 1.440(2)
C33 H33A 1.0000
C34 C35 1.439(2)
C34 H34A 1.0000
C35 H35A 1.0000

loop_
_geom_torsion_atom_site_label_1
_geom_torsion_atom_site_label_2
_geom_torsion_atom_site_label_3
_geom_torsion_atom_site_label_4
_geom_torsion
C34 Re1 P1 C3 -89.79(7)
C33 Re1 P1 C3 -51.39(7)
N1 Re1 P1 C3 45.50(6)
C35 Re1 P1 C3 -104.40(8)
C32 Re1 P1 C3 -34.61(7)
P2 Re1 P1 C3 113.61(6)
C34 Re1 P1 C4 27.84(8)
C33 Re1 P1 C4 66.24(8)
N1 Re1 P1 C4 163.13(7)
C35 Re1 P1 C4 13.23(9)
C32 Re1 P1 C4 83.02(8)
P2 Re1 P1 C4 -128.76(7)
C34 Re1 P1 C10 157.47(7)
C33 Re1 P1 C10 -164.13(7)
N1 Re1 P1 C10 -67.24(6)
C35 Re1 P1 C10 142.86(7)
C32 Re1 P1 C10 -147.35(7)
P2 Re1 P1 C10 0.87(6)
C34 Re1 P2 C18 163.84(8)
C33 Re1 P2 C18 112.82(8)
N1 Re1 P2 C18 17.69(6)
C35 Re1 P2 C18 164.39(7)
C32 Re1 P2 C18 105.89(7)
P1 Re1 P2 C18 -46.74(6)
C34 Re1 P2 C19 -81.70(8)
C33 Re1 P2 C19 -132.72(8)
N1 Re1 P2 C19 132.15(6)
C35 Re1 P2 C19 -81.15(7)
C32 Re1 P2 C19 -139.65(7)
P1 Re1 P2 C19 67.72(6)
C34 Re1 P2 C25 44.80(8)
C33 Re1 P2 C25 -6.22(9)
N1 Re1 P2 C25 -101.36(7)
C35 Re1 P2 C25 45.34(7)
C32 Re1 P2 C25 -13.15(7)
P1 Re1 P2 C25 -165.79(6)
C1 Si1 N1 Si2 92.37(11)
C2 Si1 N1 Si2 -28.64(12)
C3 Si1 N1 Si2 -146.98(9)
C1 Si1 N1 Re1 -85.91(9)
C2 Si1 N1 Re1 153.07(7)
C3 Si1 N1 Re1 34.74(9)
C16 Si2 N1 Si1 -59.17(11)
C17 Si2 N1 Si1 62.80(12)
C18 Si2 N1 Si1 177.77(8)
C16 Si2 N1 Re1 119.07(8)
C17 Si2 N1 Re1 -118.96(9)
C18 Si2 N1 Re1 -3.99(9)
C34 Re1 N1 Si1 26.55(11)
C33 Re1 N1 Si1 38.04(8)
C35 Re1 N1 Si1 83.15(12)
C32 Re1 N1 Si1 74.30(8)
P2 Re1 N1 Si1 170.23(7)
P1 Re1 N1 Si1 -46.88(6)
C34 Re1 N1 Si2 -151.79(8)
C33 Re1 N1 Si2 -140.30(8)
C35 Re1 N1 Si2 -95.18(11)
C32 Re1 N1 Si2 -104.04(8)
P2 Re1 N1 Si2 -8.11(7)
P1 Re1 N1 Si2 134.79(8)
C4 P1 C3 Si1 -164.21(8)
C10 P1 C3 Si1 79.98(8)
Re1 P1 C3 Si1 -37.44(8)
N1 Si1 C3 P1 5.38(9)
C1 Si1 C3 P1 129.62(9)
C2 Si1 C3 P1 -117.48(9)
C3 P1 C4 C9 -59.53(15)
C10 P1 C4 C9 51.39(15)
Re1 P1 C4 C9 -178.89(11)
C3 P1 C4 C5 171.34(13)
C10 P1 C4 C5 -77.74(14)
Re1 P1 C4 C5 51.98(15)
C9 C4 C5 C6 59.9(2)
P1 C4 C5 C6 -168.51(14)
C4 C5 C6 C7 -58.1(2)
C5 C6 C7 C8 54.9(3)
C6 C7 C8 C9 -53.3(3)
C5 C4 C9 C8 -58.3(2)
P1 C4 C9 C8 170.04(14)
C7 C8 C9 C4 54.8(2)
C3 P1 C10 C11 164.55(11)
C4 P1 C10 C11 53.41(13)
Re1 P1 C10 C11 -80.40(11)
C3 P1 C10 C15 34.93(13)
C4 P1 C10 C15 -76.21(13)
Re1 P1 C10 C15 149.98(10)
C15 C10 C11 C12 -59.16(18)
P1 C10 C11 C12 166.86(13)
C10 C11 C12 C13 57.0(2)
C11 C12 C13 C14 -54.8(2)
C12 C13 C14 C15 55.0(2)
C13 C14 C15 C10 -56.93(19)
C11 C10 C15 C14 58.60(17)
P1 C10 C15 C14 -170.49(11)
C19 P2 C18 Si2 -145.73(8)
C25 P2 C18 Si2 109.44(8)
Re1 P2 C18 Si2 -23.97(9)
N1 Si2 C18 P2 18.86(10)
C16 Si2 C18 P2 -104.92(9)
C17 Si2 C18 P2 141.70(9)
C18 P2 C19 C20 -169.06(11)
C25 P2 C19 C20 -63.68(12)
Re1 P2 C19 C20 74.54(11)
C18 P2 C19 C24 65.56(12)
C25 P2 C19 C24 170.93(11)
Re1 P2 C19 C24 -50.85(12)
C24 C19 C20 C21 -56.99(17)
P2 C19 C20 C21 174.35(11)
C19 C20 C21 C22 54.91(19)
C20 C21 C22 C23 -53.4(2)
C21 C22 C23 C24 54.99(19)
C22 C23 C24 C19 -58.36(18)
C20 C19 C24 C23 58.82(17)
P2 C19 C24 C23 -174.43(11)
C18 P2 C25 C30 -58.95(12)
C19 P2 C25 C30 -165.70(11)
Re1 P2 C25 C30 62.36(12)
C18 P2 C25 C26 65.84(12)
C19 P2 C25 C26 -40.90(12)
Re1 P2 C25 C26 -172.84(9)
C30 C25 C26 C27 -56.06(17)
P2 C25 C26 C27 178.39(11)
C25 C26 C27 C28 55.22(19)
C26 C27 C28 C29 -54.1(2)
C27 C28 C29 C30 55.1(2)
C28 C29 C30 C25 -57.88(19)
C26 C25 C30 C29 57.57(18)
P2 C25 C30 C29 -174.02(12)
C35 C31 C32 C33 -39.86(15)
C35 C31 C32 Re1 29.38(11)
C34 Re1 C32 C33 40.17(10)
N1 Re1 C32 C33 -101.73(10)
C35 Re1 C32 C33 83.96(11)
P2 Re1 C32 C33 171.46(9)
P1 Re1 C32 C33 -28.65(11)
C34 Re1 C32 C31 -66.41(11)
C33 Re1 C32 C31 -106.58(14)
N1 Re1 C32 C31 151.69(10)
C35 Re1 C32 C31 -22.62(10)
P2 Re1 C32 C31 64.88(10)
P1 Re1 C32 C31 -135.23(9)
C31 C32 C33 C34 27.43(17)
Re1 C32 C33 C34 -62.77(10)
C31 C32 C33 Re1 90.20(11)
C34 Re1 C33 C32 -113.91(14)
N1 Re1 C33 C32 79.70(10)
C35 Re1 C33 C32 -74.11(10)
P2 Re1 C33 C32 -11.52(12)
P1 Re1 C33 C32 155.35(9)
N1 Re1 C33 C34 -166.39(9)
C35 Re1 C33 C34 39.81(9)
C32 Re1 C33 C34 113.91(14)
P2 Re1 C33 C34 102.39(10)
P1 Re1 C33 C34 -90.74(9)
C32 C33 C34 C35 -0.91(17)
Re1 C33 C34 C35 -67.44(11)
C32 C33 C34 Re1 66.53(11)
C33 Re1 C34 C35 112.95(14)
N1 Re1 C34 C35 131.57(10)
C32 Re1 C34 C35 74.31(10)
P2 Re1 C34 C35 0.89(12)
P1 Re1 C34 C35 -159.80(10)
N1 Re1 C34 C33 18.61(13)
C35 Re1 C34 C33 -112.95(14)
C32 Re1 C34 C33 -38.65(9)
P2 Re1 C34 C33 -112.07(9)
P1 Re1 C34 C33 87.24(9)
C33 C34 C35 C31 -25.89(17)
Re1 C34 C35 C31 -91.82(11)
C33 C34 C35 Re1 65.92(10)
C32 C31 C35 C34 39.07(15)
C32 C31 C35 Re1 -30.00(12)
C33 Re1 C35 C34 -40.38(10)
N1 Re1 C35 C34 -93.40(13)
C32 Re1 C35 C34 -83.02(11)
P2 Re1 C35 C34 -179.31(9)
P1 Re1 C35 C34 24.27(11)
C34 Re1 C35 C31 105.74(15)
C33 Re1 C35 C31 65.36(11)
N1 Re1 C35 C31 12.34(16)
C32 Re1 C35 C31 22.72(10)
P2 Re1 C35 C31 -73.57(10)
P1 Re1 C35 C31 130.01(9)
